data_4309117
loop_
_publ_author_name
'Jean-Paul Collin'
'Damien Jouvenot'
'Masatoshi Koizumi'
'Jean-Pierre Sauvage'

_publ_section_title
;
Light-Driven Expulsion of the Sterically Hindering Ligand L in Tris-diimine
Ruthenium(II) Complexes of the Ru(phen)2(L)2+ Family: A Pronounced Ring
Effect
;
_journal_name_full 'Inorganic Chemistry'
_journal_page_first 4693
_journal_page_last 4698
_journal_paper_doi 10.1021/ic050246a
_journal_volume 44
_journal_year 2005
_chemical_formula_moiety 'C66 H60 F12 N6 O2 P2 Ru'
_chemical_formula_sum 'C66 H60 F12 N6 O2 P2 Ru'
_chemical_formula_weight 1360.25
_chemical_name_systematic ' ?'
_space_group_IT_number 13
_symmetry_cell_setting monoclinic
_symmetry_space_group_name_Hall '-P 2yac'
_symmetry_space_group_name_H-M 'P 1 2/n 1'
_cell_angle_alpha 90
_cell_angle_beta 95.684(5)
_cell_angle_gamma 90
_cell_formula_units_Z 2
_cell_length_a 11.5740(3)
_cell_length_b 14.6694(3)
_cell_length_c 17.7379(4)
_cell_measurement_reflns_used 15629
_cell_measurement_temperature 173
_cell_measurement_theta_max 30.0
_cell_measurement_theta_min 1.4
_cell_volume 2996.80(12)
_computing_publication_material CIFGEN_IN_OpenMoleN_(_1997)
_computing_structure_refinement LSFM_OpenMoleN_(_1997)
_computing_structure_solution Direct_methods_(SIR,_Burla_et_al.,_1989)
_diffrn_ambient_temperature 173
_diffrn_measured_fraction_theta_full 0.997
_diffrn_measured_fraction_theta_max 0.997
_diffrn_measurement_details
;
  15629 reflections were collected using program Collect
 ("Collect" Data collection software, Nonius B.V., 1998)
 The conditions were as follow : crystal to detector distance =  36. mm.
 Scan angle =  2.0 deg 1 scans of   50 sec per frame.
 Data collection was divided into  2 set(s)
 with the following starting angles and number of frames :
 Set 1 Theta =    8.80 Omega =    0.00 Kappa =    0.00   95 frames
 Set 2 Theta =   -8.50 Kappa =  -65.00 Phi   =    0.00   43 frames
 Friedel pairs were averaged. Internal R = 0.05
;
_diffrn_measurement_device_type KappaCCD
_diffrn_measurement_method '\p scans'
_diffrn_radiation_monochromator graphite
_diffrn_radiation_type Mo-K\a
_diffrn_radiation_wavelength 0.71073
_diffrn_reflns_av_R_equivalents 0.050
_diffrn_reflns_av_sigmaI/netI 0.333
_diffrn_reflns_limit_h_max 16
_diffrn_reflns_limit_h_min -16
_diffrn_reflns_limit_k_max 18
_diffrn_reflns_limit_k_min -20
_diffrn_reflns_limit_l_max 24
_diffrn_reflns_limit_l_min -24
_diffrn_reflns_number 15629
_diffrn_reflns_theta_full 30.05
_diffrn_reflns_theta_max 30.05
_diffrn_reflns_theta_min 2.5
_diffrn_source xray_tube
_diffrn_standards_decay_% 0
_exptl_absorpt_coefficient_mu 0.404
_exptl_absorpt_correction_type none
_exptl_crystal_colour orange
_exptl_crystal_density_diffrn 1.51
_exptl_crystal_density_method none
_exptl_crystal_description prism
_exptl_crystal_F_000 1392
_exptl_crystal_size_max 0.20
_exptl_crystal_size_mid 0.06
_exptl_crystal_size_min 0.04
_refine_diff_density_max 0.916
_refine_diff_density_min -0.169
_refine_ls_extinction_method none
_refine_ls_goodness_of_fit_all 15.201
_refine_ls_goodness_of_fit_ref 1.020
_refine_ls_hydrogen_treatment noref
_refine_ls_matrix_type full
_refine_ls_number_constraints 0
_refine_ls_number_parameters 422
_refine_ls_number_reflns 4352
_refine_ls_number_restraints 20
_refine_ls_R_factor_all 0.120
_refine_ls_R_factor_gt 0.044
_refine_ls_shift/esd_mean 0.001
_refine_ls_shift/su_max 0.011
_refine_ls_structure_factor_coef F
_refine_ls_weighting_scheme sigma
_refine_ls_wR_factor_all 0.711
_refine_ls_wR_factor_ref 0.058
_reflns_number_gt 4352
_reflns_number_total 9086
_reflns_threshold_expression >3.0\s(I)
_cod_data_source_file ic050246asi20050216_115553_2.cif
_cod_data_source_block st1563
_cod_original_cell_volume 2996.8(1)
_cod_database_code 4309117

loop_
_symmetry_equiv_pos_as_xyz
x,y,z
1/2-x,+y,1/2-z
-x,-y,-z
1/2+x,-y,1/2+z

loop_
_atom_site_label
_atom_site_type_symbol
_atom_site_fract_x
_atom_site_fract_y
_atom_site_fract_z
_atom_site_U_iso_or_equiv
_atom_site_adp_type
_atom_site_occupancy
_atom_site_symmetry_multiplicity
_atom_site_calc_flag
_atom_site_refinement_flags
_atom_site_disorder_assembly
_atom_site_disorder_group
RU Ru 0.2500 0.31261(2) 0.2500 0.0227(2) Uani 1 2 d S . .
N1 N 0.3070(2) 0.2046(2) 0.3185(1) 0.024(1) Uani 1 1 d . . .
C1 C 0.4032(3) 0.1539(2) 0.3152(2) 0.032(2) Uani 1 1 d . . .
C2 C 0.4246(4) 0.0757(2) 0.3592(2) 0.037(2) Uani 1 1 d . . .
C3 C 0.3475(4) 0.0484(2) 0.4068(2) 0.037(2) Uani 1 1 d . . .
C4 C 0.2451(3) 0.0985(2) 0.4118(2) 0.032(2) Uani 1 1 d . . .
C5 C 0.1576(4) 0.0767(3) 0.4608(2) 0.042(2) Uani 1 1 d . . .
C6 C 0.0606(4) 0.1279(3) 0.4620(2) 0.044(2) Uani 1 1 d . . .
C7 C 0.0416(3) 0.2070(2) 0.4147(2) 0.032(2) Uani 1 1 d . . .
C8 C -0.0578(4) 0.2625(3) 0.4131(2) 0.042(2) Uani 1 1 d . . .
C9 C -0.0681(3) 0.3351(3) 0.3648(2) 0.036(2) Uani 1 1 d . . .
C10 C 0.0191(3) 0.3540(2) 0.3179(2) 0.029(2) Uani 1 1 d . . .
N2 N 0.1146(2) 0.3022(2) 0.3176(1) 0.022(1) Uani 1 1 d . . .
C11 C 0.1254(3) 0.2296(2) 0.3667(2) 0.025(2) Uani 1 1 d . . .
C12 C 0.2284(3) 0.1766(2) 0.3658(2) 0.026(2) Uani 1 1 d . . .
N3 N 0.1749(2) 0.4253(2) 0.1863(1) 0.020(1) Uani 1 1 d . . .
C13 C 0.2001(3) 0.5061(2) 0.2209(2) 0.021(2) Uani 1 1 d . . .
C14 C 0.1359(3) 0.5849(2) 0.2052(2) 0.030(2) Uani 1 1 d . . .
C15 C 0.0435(3) 0.5824(2) 0.1491(2) 0.033(2) Uani 1 1 d . . .
C16 C 0.0260(3) 0.5045(2) 0.1090(2) 0.028(2) Uani 1 1 d . . .
C17 C 0.0923(3) 0.4269(2) 0.1254(2) 0.022(2) Uani 1 1 d . . .
C18 C 0.0812(3) 0.3488(2) 0.0712(2) 0.023(2) Uani 1 1 d . . .
C19 C 0.1637(3) 0.3396(2) 0.0192(2) 0.024(2) Uani 1 1 d . . .
C20 C 0.2656(3) 0.4044(3) 0.0176(2) 0.034(2) Uani 1 1 d . . .
C21 C 0.1519(3) 0.2714(2) -0.0347(2) 0.028(2) Uani 1 1 d . . .
C22 C 0.0551(3) 0.2146(2) -0.0388(2) 0.032(2) Uani 1 1 d . . .
O O 0.0366(3) 0.1450(2) -0.0907(1) 0.048(2) Uani 1 1 d . . .
C23 C 0.1205(5) 0.1338(3) -0.1439(2) 0.057(3) Uani 1 1 d . . .
C24 C -0.0286(3) 0.2266(3) 0.0094(2) 0.034(2) Uani 1 1 d . . .
C25 C -0.0188(3) 0.2937(2) 0.0645(2) 0.028(2) Uani 1 1 d . . .
C26 C -0.1128(3) 0.3057(3) 0.1165(2) 0.041(2) Uani 1 1 d . . .
P1 P -0.2500 0.0878(1) 0.2500 0.0455(8) Uani 1 2 d S . .
F1 F -0.2500 -0.0203(2) 0.2500 0.079(3) Uani 1 2 d S . .
F2 F -0.2500 0.1933(2) 0.2500 0.100(3) Uani 1 2 d S . .
F3 F -0.1142(3) 0.0846(3) 0.2689(2) 0.096(2) Uani 1 1 d . . .
F4 F -0.2317(3) 0.0875(2) 0.1623(1) 0.068(2) Uani 1 1 d . . .
C27 C -0.5882(4) -0.2924(3) 0.1126(2) 0.059(3) Uani 1 1 d . . .
C28 C -0.4886(4) -0.2440(3) 0.1361(3) 0.065(3) Uani 1 1 d . . .
C29 C -0.4957(5) -0.1561(4) 0.1630(3) 0.076(3) Uani 1 1 d . . .
C30 C -0.6019(6) -0.1160(4) 0.1677(3) 0.090(4) Uani 1 1 d . . .
C31 C -0.7000(6) -0.1638(4) 0.1430(4) 0.107(4) Uani 1 1 d . . .
C32 C -0.6940(5) -0.2503(4) 0.1164(3) 0.077(3) Uani 1 1 d . . .
C33 C -0.5838(6) -0.3873(4) 0.0855(3) 0.090(4) Uani 1 1 d . . .
P2 P -0.2500 -0.4433(1) 0.2500 0.0427(8) Uani 1 2 d S . .
F7 F -0.3833(3) -0.4461(3) 0.2242(2) 0.092(2) Uani 1 1 d . . .
F8 F -0.2205(6) -0.3479(3) 0.2151(3) 0.087(4) Uani 0.50 1 d P . .
F9 F -0.2398(5) -0.4852(5) 0.1637(3) 0.091(4) Uani 0.50 1 d P . .
F10 F -0.2109(5) -0.5392(3) 0.2272(3) 0.091(4) Uani 0.50 1 d P . .
F11 F -0.2322(6) -0.4055(5) 0.1740(3) 0.096(4) Uani 0.50 1 d P . .
H1 H 0.4584 0.1719 0.2819 0.0418 Uiso 1 1 d . . .
H2 H 0.4937 0.0416 0.3556 0.0498 Uiso 1 1 d . . .
H3 H 0.3624 -0.0046 0.4369 0.0532 Uiso 1 1 d . . .
H4 H 0.1680 0.0252 0.4932 0.0574 Uiso 1 1 d . . .
H5 H 0.0039 0.1112 0.4947 0.0574 Uiso 1 1 d . . .
H6 H -0.1168 0.2495 0.4451 0.0553 Uiso 1 1 d . . .
H7 H -0.1349 0.3730 0.3631 0.0502 Uiso 1 1 d . . .
H8 H 0.0104 0.4053 0.2851 0.0381 Uiso 1 1 d . . .
H9 H 0.1548 0.6396 0.2324 0.0387 Uiso 1 1 d . . .
H10 H -0.0058 0.6337 0.1393 0.0433 Uiso 1 1 d . . .
H11 H -0.0336 0.5028 0.0681 0.0380 Uiso 1 1 d . . .
H12 H 0.3113 0.3867 -0.0216 0.0437 Uiso 1 1 d . . .
H13 H 0.2375 0.4646 0.0083 0.0437 Uiso 1 1 d . . .
H14 H 0.3116 0.4024 0.0650 0.0437 Uiso 1 1 d . . .
H15 H 0.2094 0.2632 -0.0688 0.0372 Uiso 1 1 d . . .
H16 H 0.0986 0.0841 -0.1765 0.0776 Uiso 1 1 d . . .
H17 H 0.1241 0.1879 -0.1730 0.0776 Uiso 1 1 d . . .
H18 H 0.1944 0.1220 -0.1175 0.0776 Uiso 1 1 d . . .
H19 H -0.0948 0.1880 0.0050 0.0446 Uiso 1 1 d . . .
H20 H -0.1731 0.2628 0.1036 0.0556 Uiso 1 1 d . . .
H21 H -0.0815 0.2962 0.1674 0.0556 Uiso 1 1 d . . .
H22 H -0.1434 0.3658 0.1113 0.0556 Uiso 1 1 d . . .
H23 H -0.4147 -0.2714 0.1338 0.0840 Uiso 1 1 d . . .
H24 H -0.4267 -0.1231 0.1783 0.1050 Uiso 1 1 d . . .
H25 H -0.6072 -0.0562 0.1877 0.1235 Uiso 1 1 d . . .
H26 H -0.7738 -0.1359 0.1445 0.1408 Uiso 1 1 d . . .
H27 H -0.7635 -0.2821 0.1002 0.1052 Uiso 1 1 d . . .
H28 H -0.5052 -0.4062 0.0863 0.1280 Uiso 1 1 d . . .
H29 H -0.6232 -0.4260 0.1175 0.1280 Uiso 1 1 d . . .
H30 H -0.6202 -0.3910 0.0351 0.1280 Uiso 1 1 d . . .

loop_
_atom_site_aniso_label
_atom_site_aniso_U_11
_atom_site_aniso_U_22
_atom_site_aniso_U_33
_atom_site_aniso_U_12
_atom_site_aniso_U_13
_atom_site_aniso_U_23
_atom_site_aniso_type_symbol
RU 0.0200(2) 0.0244(2) 0.0241(2) 0.0000 0.0033(1) 0.0000 Ru
N1 0.023(2) 0.024(1) 0.026(1) -0.002(1) 0.001(1) -0.001(1) N
C1 0.026(2) 0.030(2) 0.039(2) 0.003(2) 0.000(2) -0.003(2) C
C2 0.039(2) 0.029(2) 0.044(2) 0.008(2) -0.006(2) 0.003(2) C
C3 0.060(3) 0.023(2) 0.036(2) 0.003(2) -0.011(2) 0.003(2) C
C4 0.045(2) 0.029(2) 0.024(2) -0.010(2) -0.004(2) 0.000(2) C
C5 0.062(3) 0.035(2) 0.035(2) -0.011(2) 0.004(2) 0.007(2) C
C6 0.055(3) 0.045(2) 0.034(2) -0.020(2) 0.012(2) 0.008(2) C
C7 0.033(2) 0.037(2) 0.027(2) -0.012(2) 0.004(2) -0.001(2) C
C8 0.034(2) 0.061(2) 0.034(2) -0.016(2) 0.014(2) -0.004(2) C
C9 0.020(2) 0.056(2) 0.041(2) 0.000(2) 0.012(2) -0.001(2) C
C10 0.023(2) 0.038(2) 0.027(2) 0.001(2) 0.006(1) -0.001(2) C
N2 0.017(1) 0.027(1) 0.022(1) -0.005(1) 0.003(1) -0.003(1) N
C11 0.028(2) 0.025(2) 0.023(2) -0.008(2) 0.003(1) -0.001(1) C
C12 0.030(2) 0.023(2) 0.025(2) -0.009(2) 0.001(1) -0.001(1) C
N3 0.017(1) 0.025(1) 0.019(1) 0.001(1) 0.006(1) 0.001(1) N
C13 0.021(2) 0.022(1) 0.020(2) -0.000(1) 0.005(1) 0.001(1) C
C14 0.033(2) 0.025(2) 0.032(2) 0.002(2) 0.009(2) -0.000(1) C
C15 0.033(2) 0.036(2) 0.032(2) 0.013(2) 0.005(2) 0.007(2) C
C16 0.024(2) 0.041(2) 0.022(2) 0.004(2) 0.001(1) 0.005(2) C
C17 0.018(2) 0.032(2) 0.019(1) 0.001(2) 0.003(1) 0.003(1) C
C18 0.020(2) 0.026(1) 0.024(2) 0.003(2) -0.003(1) 0.004(1) C
C19 0.019(2) 0.030(2) 0.025(2) 0.001(2) -0.002(1) 0.004(1) C
C20 0.028(2) 0.043(2) 0.031(2) -0.001(2) 0.010(2) 0.003(2) C
C21 0.032(2) 0.036(2) 0.018(1) 0.007(2) 0.005(1) 0.004(1) C
C22 0.038(2) 0.030(2) 0.029(2) 0.002(2) -0.004(2) 0.001(1) C
O 0.064(2) 0.040(1) 0.045(1) -0.009(2) 0.007(1) -0.013(1) O
C23 0.090(4) 0.049(2) 0.042(2) -0.006(3) 0.019(2) -0.019(2) C
C24 0.031(2) 0.039(2) 0.031(2) -0.011(2) -0.005(2) 0.004(2) C
C25 0.019(2) 0.039(2) 0.030(2) -0.001(2) -0.000(1) 0.001(2) C
C26 0.026(2) 0.059(2) 0.045(2) -0.009(2) 0.010(2) -0.003(2) C
P1 0.0454(9) 0.0375(8) 0.0553(9) 0.0000 0.0235(7) 0.0000 P
F1 0.108(3) 0.047(2) 0.097(2) 0.0000 0.057(2) 0.0000 F
F2 0.275(6) 0.037(2) 0.100(3) 0.0000 0.104(3) 0.0000 F
F3 0.052(2) 0.176(3) 0.095(2) -0.027(2) 0.021(2) -0.006(2) F
F4 0.093(2) 0.060(2) 0.055(1) 0.004(2) 0.031(1) 0.001(1) F
C27 0.072(3) 0.072(3) 0.040(2) -0.026(3) -0.002(2) 0.019(2) C
C28 0.055(3) 0.072(3) 0.068(3) -0.011(3) 0.011(3) 0.012(3) C
C29 0.103(4) 0.082(3) 0.052(3) -0.034(3) -0.018(3) 0.005(3) C
C30 0.136(5) 0.077(3) 0.069(3) 0.033(4) -0.005(4) 0.020(3) C
C31 0.086(5) 0.132(4) 0.109(4) 0.044(4) 0.015(4) 0.061(3) C
C32 0.058(3) 0.108(4) 0.073(3) -0.008(3) -0.014(3) 0.057(3) C
C33 0.159(6) 0.079(3) 0.058(3) -0.049(4) 0.016(4) 0.005(3) C
P2 0.0403(9) 0.0415(8) 0.0465(8) 0.0000 0.0195(7) 0.0000 P
F7 0.049(2) 0.159(3) 0.101(2) -0.019(2) 0.015(2) -0.038(2) F
F8 0.098(5) 0.047(3) 0.142(6) -0.022(3) -0.001(4) 0.037(3) F
F9 0.088(4) 0.132(5) 0.064(3) -0.038(4) 0.032(3) -0.036(3) F
F10 0.097(5) 0.077(3) 0.100(4) 0.044(3) -0.012(3) -0.045(3) F
F11 0.081(4) 0.197(6) 0.055(3) 0.007(5) 0.025(3) 0.071(3) F

loop_
_atom_type_symbol
_atom_type_description
_atom_type_scat_dispersion_real
_atom_type_scat_dispersion_imag
_atom_type_scat_source
C ? 0.002 0.002 International_Tables_Vol_IV_Table_2.3.1
H ? 0.000 0.000 International_Tables_Vol_IV_Table_2.3.1
F ? 0.014 0.010 International_Tables_Vol_IV_Table_2.3.1
N ? 0.004 0.003 International_Tables_Vol_IV_Table_2.3.1
O ? 0.008 0.006 International_Tables_Vol_IV_Table_2.3.1
P ? 0.090 0.095 International_Tables_Vol_IV_Table_2.3.1
Ru ? -1.420 0.836 International_Tables_Vol_IV_Table_2.3.1

loop_
_geom_angle_atom_site_label_1
_geom_angle_atom_site_label_2
_geom_angle_atom_site_label_3
_geom_angle
_geom_angle_site_symmetry_1
_geom_angle_site_symmetry_2
_geom_angle_site_symmetry_3
_geom_angle_publ_flag
N1 RU N1 79.8(1) . . 2_555 ?
N1 RU N2 79.6(1) . . . ?
N1 RU N2 93.9(1) . . 2_555 ?
N1 RU N3 173.7(1) . . . ?
N1 RU N3 101.1(1) . . 2_555 ?
N1 RU N2 93.9(1) 2_555 . . ?
N1 RU N2 79.6(1) 2_555 . 2_555 ?
N1 RU N3 101.1(1) 2_555 . . ?
N1 RU N3 173.7(1) 2_555 . 2_555 ?
N2 RU N2 171.5(1) . . 2_555 ?
N2 RU N3 94.1(1) . . . ?
N2 RU N3 92.4(1) . . 2_555 ?
N2 RU N3 92.4(1) 2_555 . . ?
N2 RU N3 94.1(1) 2_555 . 2_555 ?
N3 RU N3 78.7(1) . . 2_555 ?
RU N1 C1 128.1(3) . . . ?
RU N1 C12 113.6(2) . . . ?
C1 N1 C12 117.8(3) . . . ?
N1 C1 C2 122.2(4) . . . ?
C1 C2 C3 120.1(4) . . . ?
C2 C3 C4 120.0(4) . . . ?
C3 C4 C5 125.0(4) . . . ?
C3 C4 C12 117.2(4) . . . ?
C5 C4 C12 117.8(4) . . . ?
C4 C5 C6 121.5(4) . . . ?
C5 C6 C7 121.2(4) . . . ?
C6 C7 C8 123.8(4) . . . ?
C6 C7 C11 118.3(4) . . . ?
C8 C7 C11 117.9(4) . . . ?
C7 C8 C9 119.0(4) . . . ?
C8 C9 C10 120.3(4) . . . ?
C9 C10 N2 122.2(3) . . . ?
RU N2 C10 129.2(2) . . . ?
RU N2 C11 113.4(2) . . . ?
C10 N2 C11 117.4(3) . . . ?
C7 C11 N2 123.2(4) . . . ?
C7 C11 C12 120.8(3) . . . ?
N2 C11 C12 116.1(3) . . . ?
N1 C12 C4 122.7(4) . . . ?
N1 C12 C11 117.0(3) . . . ?
C4 C12 C11 120.3(4) . . . ?
RU N3 C13 112.4(2) . . . ?
RU N3 C17 130.2(2) . . . ?
C13 N3 C17 116.4(3) . . . ?
N3 C13 C13 115.9(2) . . 2_555 ?
N3 C13 C14 123.6(3) . . . ?
C13 C13 C14 120.5(2) 2_555 . . ?
C13 C14 C15 118.7(3) . . . ?
C14 C15 C16 117.8(3) . . . ?
C15 C16 C17 122.1(3) . . . ?
N3 C17 C16 120.5(3) . . . ?
N3 C17 C18 120.2(3) . . . ?
C16 C17 C18 118.9(3) . . . ?
C17 C18 C19 118.6(3) . . . ?
C17 C18 C25 120.8(3) . . . ?
C19 C18 C25 120.0(3) . . . ?
C18 C19 C20 122.3(3) . . . ?
C18 C19 C21 119.9(3) . . . ?
C20 C19 C21 117.7(3) . . . ?
C19 C21 C22 119.6(4) . . . ?
C21 C22 O 123.3(4) . . . ?
C21 C22 C24 120.6(3) . . . ?
O C22 C24 116.1(4) . . . ?
C22 O C23 117.1(3) . . . ?
C22 C24 C25 121.3(4) . . . ?
C18 C25 C24 118.4(4) . . . ?
C18 C25 C26 121.4(3) . . . ?
C24 C25 C26 120.2(4) . . . ?
F1 P1 F2 180.00 . . . ?
F1 P1 F3 88.3(2) . . . ?
F1 P1 F3 88.3(2) . . 2_455 ?
F1 P1 F4 89.9(1) . . . ?
F1 P1 F4 89.9(1) . . 2_455 ?
F2 P1 F3 91.7(2) . . . ?
F2 P1 F3 91.7(2) . . 2_455 ?
F2 P1 F4 90.1(1) . . . ?
F2 P1 F4 90.1(1) . . 2_455 ?
F3 P1 F3 176.6(3) . . 2_455 ?
F3 P1 F4 88.9(2) . . . ?
F3 P1 F4 91.1(2) . . 2_455 ?
F3 P1 F4 91.1(2) 2_455 . . ?
F3 P1 F4 88.9(2) 2_455 . 2_455 ?
F4 P1 F4 179(1) . . 2_455 ?
C28 C27 C32 118.2(6) . . . ?
C28 C27 C33 121.9(6) . . . ?
C32 C27 C33 119.9(6) . . . ?
C27 C28 C29 120.5(6) . . . ?
C28 C29 C30 120.4(6) . . . ?
C29 C30 C31 118.7(7) . . . ?
C30 C31 C32 121.4(7) . . . ?
C27 C32 C31 120.8(6) . . . ?
F7 P2 F7 177.1(3) . . 2_455 ?
F7 P2 F8 98.8(4) . . . ?
F7 P2 F8 83.8(4) . . 2_455 ?
F7 P2 F9 83.1(4) . . . ?
F7 P2 F9 95.8(4) . . 2_455 ?
F7 P2 F10 101.9(3) . . . ?
F7 P2 F10 75.4(3) . . 2_455 ?
F7 P2 F11 88.0(4) . . . ?
F7 P2 F11 93.1(4) . . 2_455 ?
F7 P2 F8 83.8(4) 2_455 . . ?
F7 P2 F8 98.8(4) 2_455 . 2_455 ?
F7 P2 F9 95.8(4) 2_455 . . ?
F7 P2 F9 83.1(4) 2_455 . 2_455 ?
F7 P2 F10 75.4(3) 2_455 . . ?
F7 P2 F10 101.9(3) 2_455 . 2_455 ?
F7 P2 F11 93.1(4) 2_455 . . ?
F7 P2 F11 88.0(4) 2_455 . 2_455 ?
F8 P2 F8 55.5(7) . . 2_455 ?
F8 P2 F9 85.9(4) . . . ?
F8 P2 F9 136.4(6) . . 2_455 ?
F8 P2 F10 128.5(5) . . . ?
F8 P2 F10 171.6(5) . . 2_455 ?
F8 P2 F11 42.4(5) . . . ?
F8 P2 F11 94.6(8) . . 2_455 ?
F8 P2 F9 136.4(6) 2_455 . . ?
F8 P2 F9 85.9(4) 2_455 . 2_455 ?
F8 P2 F10 171.6(5) 2_455 . . ?
F8 P2 F10 128.5(5) 2_455 . 2_455 ?
F8 P2 F11 94.6(8) 2_455 . . ?
F8 P2 F11 42.4(5) 2_455 . 2_455 ?
F9 P2 F9 136.7(8) . . 2_455 ?
F9 P2 F10 51.2(4) . . . ?
F9 P2 F10 87.4(5) . . 2_455 ?
F9 P2 F11 43.7(4) . . . ?
F9 P2 F11 176.1(6) . . 2_455 ?
F9 P2 F10 87.4(5) 2_455 . . ?
F9 P2 F10 51.2(4) 2_455 . 2_455 ?
F9 P2 F11 176.1(6) 2_455 . . ?
F9 P2 F11 43.7(4) 2_455 . 2_455 ?
F10 P2 F10 48.7(6) . . 2_455 ?
F10 P2 F11 91.8(5) . . . ?
F10 P2 F11 130.3(7) . . 2_455 ?
F10 P2 F11 130.3(7) 2_455 . . ?
F10 P2 F11 91.8(5) 2_455 . 2_455 ?
F11 P2 F11 136(1) . . 2_455 ?
P2 F7 F8 48.4(3) . . 2_455 ?
P2 F7 F9 50.4(2) . . . ?
P2 F7 F10 51.8(2) . . 2_455 ?
P2 F7 F11 44.6(2) . . . ?
F8 F7 F9 90.5(4) 2_455 . . ?
F8 F7 F10 89.3(3) 2_455 . 2_455 ?
F8 F7 F11 64.6(5) 2_455 . . ?
F9 F7 F10 66.2(4) . . 2_455 ?
F9 F7 F11 32.2(3) . . . ?
F10 F7 F11 86.2(4) 2_455 . . ?
P2 F8 F7 47.8(2) . . 2_455 ?
P2 F8 F8 62.2(4) . . 2_455 ?
P2 F8 F11 64.5(5) . . . ?
F7 F8 F8 81.8(5) 2_455 . 2_455 ?
F7 F8 F11 81.0(6) 2_455 . . ?
F8 F8 F11 120.9(9) 2_455 . . ?
P2 F9 F7 46.5(2) . . . ?
P2 F9 F10 59.9(4) . . . ?
P2 F9 F11 60.4(5) . . . ?
F7 F9 F10 83.3(5) . . . ?
F7 F9 F11 73.0(6) . . . ?
F10 F9 F11 115.5(8) . . . ?
P2 F10 F7 52.8(2) . . 2_455 ?
P2 F10 F9 68.8(4) . . . ?
P2 F10 F10 65.7(3) . . 2_455 ?
P2 F10 F11 43.1(3) . . . ?
F7 F10 F9 92.2(5) 2_455 . . ?
F7 F10 F10 97.1(5) 2_455 . 2_455 ?
F7 F10 F11 65.5(3) 2_455 . . ?
F9 F10 F10 112.6(8) . . 2_455 ?
F9 F10 F11 29.4(4) . . . ?
F10 F10 F11 102.6(4) 2_455 . . ?
P2 F11 F7 47.4(3) . . . ?
P2 F11 F8 73.1(6) . . . ?
P2 F11 F9 75.9(6) . . . ?
P2 F11 F10 45.0(3) . . . ?
F7 F11 F8 89.4(8) . . . ?
F7 F11 F9 74.7(7) . . . ?
F7 F11 F10 68.2(4) . . . ?
F8 F11 F9 148.2(9) . . . ?
F8 F11 F10 113.4(6) . . . ?
F9 F11 F10 35.1(5) . . . ?

loop_
_geom_bond_atom_site_label_1
_geom_bond_atom_site_label_2
_geom_bond_distance
_geom_bond_site_symmetry_1
_geom_bond_site_symmetry_2
_geom_bond_publ_flag
RU N1 2.064(3) . . ?
RU N1 2.064(3) . 2_555 ?
RU N2 2.070(3) . . ?
RU N2 2.070(3) . 2_555 ?
RU N3 2.138(3) . . ?
RU N3 2.138(3) . 2_555 ?
N1 C1 1.344(5) . . ?
N1 C12 1.362(5) . . ?
C1 C2 1.396(5) . . ?
C2 C3 1.349(6) . . ?
C3 C4 1.404(6) . . ?
C4 C5 1.435(6) . . ?
C4 C12 1.409(5) . . ?
C5 C6 1.352(6) . . ?
C6 C7 1.437(5) . . ?
C7 C8 1.407(6) . . ?
C7 C11 1.392(5) . . ?
C8 C9 1.365(6) . . ?
C9 C10 1.399(5) . . ?
C10 N2 1.342(5) . . ?
N2 C11 1.374(4) . . ?
C11 C12 1.424(5) . . ?
N3 C13 1.353(4) . . ?
N3 C17 1.370(4) . . ?
C13 C13 1.472(6) . 2_555 ?
C13 C14 1.387(5) . . ?
C14 C15 1.387(5) . . ?
C15 C16 1.351(5) . . ?
C16 C17 1.388(5) . . ?
C17 C18 1.494(5) . . ?
C18 C19 1.399(5) . . ?
C18 C25 1.406(5) . . ?
C19 C20 1.517(5) . . ?
C19 C21 1.381(5) . . ?
C21 C22 1.391(5) . . ?
C22 O 1.378(4) . . ?
C22 C24 1.365(6) . . ?
O C23 1.429(6) . . ?
C24 C25 1.385(5) . . ?
C25 C26 1.504(5) . . ?
P1 F1 1.585(4) . . ?
P1 F1 1.585(4) . 2_455 ?
P1 F2 1.548(4) . . ?
P1 F2 1.548(4) . 2_455 ?
P1 F3 1.575(3) . . ?
P1 F3 1.575(3) . 2_455 ?
P1 F4 1.590(3) . . ?
P1 F4 1.590(3) . 2_455 ?
C27 C28 1.383(7) . . ?
C27 C32 1.379(8) . . ?
C27 C33 1.476(8) . . ?
C28 C29 1.379(8) . . ?
C29 C30 1.37(1) . . ?
C30 C31 1.37(1) . . ?
C31 C32 1.36(1) . . ?
P2 F7 1.565(3) . . ?
P2 F7 1.565(3) . 2_455 ?
P2 F8 1.582(7) . . ?
P2 F8 1.582(7) . 2_455 ?
P2 F9 1.664(7) . . ?
P2 F9 1.664(7) . 2_455 ?
P2 F10 1.544(6) . . ?
P2 F10 1.544(6) . 2_455 ?
P2 F11 1.492(6) . . ?
P2 F11 1.492(6) . 2_455 ?
F7 F8 2.102(9) . 2_455 ?
F7 F9 2.142(9) . . ?
F7 F10 1.901(8) . 2_455 ?
F7 F11 2.124(9) . . ?
F8 F8 1.47(2) . 2_455 ?
F8 F11 1.12(1) . . ?
F9 F10 1.39(1) . . ?
F9 F11 1.18(1) . . ?
F10 F10 1.27(1) . 2_455 ?
F10 F11 2.18(1) . . ?

loop_
_geom_contact_atom_site_label_1
_geom_contact_atom_site_label_2
_geom_contact_distance
_geom_contact_site_symmetry_1
_geom_contact_site_symmetry_2
_geom_contact_publ_flag
? ? ? ? ? ?
